data_7230478
loop_
_publ_author_name
'Uno, Hidemitsu'
'Honda, Takayuki'
'Kitatsuka, Manami'
'Hiraoka, Shogo'
'Mori, Shigeki'
'Takase, Masayoshi'
'Okujima, Tetsuo'
'Nakae, Takahiro'

_publ_section_title
;
 Benzene-fused bis(acenaphthoBODIPY)s, stable near-infrared-selective dyes
;
_journal_issue 25
_journal_name_full 'RSC Advances'
_journal_page_first 14072
_journal_paper_doi 10.1039/C8RA01694A
_journal_volume 8
_journal_year 2018
_chemical_formula_moiety 'C96 H108 B2 F4 N4 O8, 2(C2 H3 N)'
_chemical_formula_sum 'C100 H114 B2 F4 N6 O8'
_chemical_formula_weight 1625.65
_chemical_name_systematic B-bisANBODIPYtetraester_sqd
_chemical_properties_physical Deliquescent
_space_group_crystal_system triclinic
_space_group_IT_number 2
_space_group_name_Hall '-P 1'
_space_group_name_H-M_alt 'P -1'
_symmetry_space_group_name_Hall '-P 1'
_symmetry_space_group_name_H-M 'P -1'
_atom_sites_solution_hydrogens geom
_atom_sites_solution_primary direct
_atom_sites_solution_secondary difmap
_audit_update_record
;
2018-02-05 deposited with the CCDC.
2018-04-10 downloaded from the CCDC.
;
_cell_angle_alpha 67.575(5)
_cell_angle_beta 82.999(6)
_cell_angle_gamma 89.724(6)
_cell_formula_units_Z 1
_cell_length_a 9.7965(9)
_cell_length_b 15.1276(14)
_cell_length_c 18.8622(17)
_cell_measurement_reflns_used 6578
_cell_measurement_temperature 100
_cell_measurement_theta_max 68.22
_cell_measurement_theta_min 3.17
_cell_volume 2562.0(4)
_computing_cell_refinement 'RAPID AUTO'
_computing_data_collection 'RAPID AUTO (Rigaku, ????)'
_computing_data_reduction 'RAPID AUTO'
_computing_molecular_graphics 'CrystalStructure 4.2.5'
_computing_publication_material 'CrystalStructure 4.2.5 (Rigaku, 2017)'
_computing_structure_refinement 'SHELXL Version 2016/6 (Sheldrick, 2008)'
_computing_structure_solution 'SIR2011 (Burla, et al., 2012)'
_diffrn_ambient_temperature 100
_diffrn_detector_area_resol_mean 10.000
_diffrn_measured_fraction_theta_full 0.980
_diffrn_measured_fraction_theta_max 0.977
_diffrn_measurement_device_type 'Rigaku R-AXIS RAPID'
_diffrn_measurement_method \w
_diffrn_radiation_type 'Cu K\a'
_diffrn_radiation_wavelength 1.54187
_diffrn_reflns_av_R_equivalents 0.0838
_diffrn_reflns_av_unetI/netI 0.1169
_diffrn_reflns_Laue_measured_fraction_full 0.980
_diffrn_reflns_Laue_measured_fraction_max 0.977
_diffrn_reflns_limit_h_max 10
_diffrn_reflns_limit_h_min -11
_diffrn_reflns_limit_k_max 18
_diffrn_reflns_limit_k_min -18
_diffrn_reflns_limit_l_max 22
_diffrn_reflns_limit_l_min -22
_diffrn_reflns_number 28883
_diffrn_reflns_point_group_measured_fraction_full 0.980
_diffrn_reflns_point_group_measured_fraction_max 0.977
_diffrn_reflns_theta_full 67.687
_diffrn_reflns_theta_max 68.219
_diffrn_reflns_theta_min 3.164
_exptl_absorpt_coefficient_mu 0.571
_exptl_absorpt_correction_T_max 0.972
_exptl_absorpt_correction_T_min 0.631
_exptl_absorpt_correction_type multi-scan
_exptl_absorpt_process_details 'ABSCOR (Rigaku, 1995)'
_exptl_crystal_colour brown
_exptl_crystal_density_diffrn 1.054
_exptl_crystal_density_method 'not measured'
_exptl_crystal_description needle
_exptl_crystal_F_000 866.00
_exptl_crystal_recrystallization_method 'Re-crystallisation from solvent: CHCl3/acetonitrile'
_exptl_crystal_size_max 0.200
_exptl_crystal_size_mid 0.120
_exptl_crystal_size_min 0.050
_refine_diff_density_max 0.43
_refine_diff_density_min -0.35
_refine_ls_extinction_method none
_refine_ls_goodness_of_fit_ref 0.967
_refine_ls_hydrogen_treatment constr
_refine_ls_number_parameters 552
_refine_ls_number_reflns 9155
_refine_ls_number_restraints 88
_refine_ls_R_factor_all 0.1175
_refine_ls_R_factor_gt 0.0722
_refine_ls_shift/su_max 0.000
_refine_ls_structure_factor_coef Fsqd
_refine_ls_weighting_details 'w = 1/[\s^2^(Fo^2^)+(0.0978P)^2^] where P=(Fo^2^+2Fc^2^)/3'
_refine_ls_weighting_scheme calc
_refine_ls_wR_factor_gt 0.1833
_refine_ls_wR_factor_ref 0.2097
_reflns_Friedel_coverage 0.000
_reflns_number_gt 4945
_reflns_number_total 9155
_reflns_threshold_expression F^2^>2.0\s(F^2^)
_cod_data_source_file c8ra01694a3.cif
_cod_data_source_block 290729
_cod_database_code 7230478

loop_
_space_group_symop_id
_space_group_symop_operation_xyz
1 +X,+Y,+Z
2 -X,-Y,-Z

loop_
_atom_site_label
_atom_site_type_symbol
_atom_site_fract_x
_atom_site_fract_y
_atom_site_fract_z
_atom_site_U_iso_or_equiv
_atom_site_adp_type
_atom_site_occupancy
_atom_site_site_symmetry_order
_atom_site_calc_flag
_atom_site_refinement_flags_posn
_atom_site_refinement_flags_adp
_atom_site_refinement_flags_occupancy
_atom_site_disorder_assembly
_atom_site_disorder_group
F1 F 0.19413(17) 0.54857(12) 0.74428(10) 0.0495(5) Uani 1 1 d . . . . .
F2 F 0.36179(17) 0.45366(13) 0.80596(10) 0.0496(5) Uani 1 1 d . . . . .
O1 O 0.4485(2) 0.64354(16) 0.69137(13) 0.0507(6) Uani 1 1 d . . . . .
O2 O 0.6521(2) 0.5877(2) 0.66804(15) 0.0715(8) Uani 1 1 d . . . . .
O3 O 0.0068(3) 0.31991(19) 0.98255(13) 0.0719(8) Uani 1 1 d D U . . .
O4 O 0.1238(2) 0.45624(18) 0.90453(13) 0.0581(7) Uani 1 1 d . . . . .
N1 N 0.3438(2) 0.47308(17) 0.67614(13) 0.0330(6) Uani 1 1 d . . . . .
N2 N 0.1583(2) 0.37832(18) 0.78520(13) 0.0362(6) Uani 1 1 d . . . . .
N3 N 0.5647(3) 0.2554(3) 0.6848(2) 0.0750(11) Uani 1 1 d . . . . .
C1 C 0.4558(3) 0.5283(2) 0.63800(16) 0.0324(7) Uani 1 1 d . . . . .
C2 C 0.4939(3) 0.5195(2) 0.56507(16) 0.0304(7) Uani 1 1 d . . . . .
C3 C 0.3941(3) 0.4538(2) 0.56065(16) 0.0303(7) Uani 1 1 d . . . . .
C4 C 0.3026(3) 0.4221(2) 0.63330(16) 0.0311(7) Uani 1 1 d . . . . .
C5 C 0.2010(3) 0.3509(2) 0.66455(16) 0.0300(7) Uani 1 1 d . . . . .
C6 C 0.1310(3) 0.3268(2) 0.74009(16) 0.0333(7) Uani 1 1 d . . . . .
C7 C 0.0342(3) 0.2513(2) 0.78411(16) 0.0328(7) Uani 1 1 d . . . . .
C8 C 0.0037(3) 0.2573(2) 0.85885(17) 0.0368(7) Uani 1 1 d . . . . .
C9 C 0.0798(3) 0.3369(2) 0.85600(17) 0.0375(7) Uani 1 1 d . . . . .
C10 C 0.3999(3) 0.4341(2) 0.49394(16) 0.0309(7) Uani 1 1 d . . . . .
H10 H 0.334712 0.391173 0.488950 0.037 Uiso 1 1 calc R U . . .
C11 C -0.0432(3) 0.1669(2) 0.78568(17) 0.0348(7) Uani 1 1 d . . . . .
C12 C -0.0567(3) 0.1224(2) 0.73540(17) 0.0358(7) Uani 1 1 d . . . . .
H12 H -0.010187 0.148933 0.684107 0.043 Uiso 1 1 calc R U . . .
C13 C -0.1404(3) 0.0363(2) 0.76013(18) 0.0364(7) Uani 1 1 d . . . . .
C14 C -0.2069(3) -0.0026(2) 0.83511(19) 0.0425(8) Uani 1 1 d . . . . .
H14 H -0.260666 -0.060667 0.851466 0.051 Uiso 1 1 calc R U . . .
C15 C -0.1968(3) 0.0423(2) 0.88816(18) 0.0397(8) Uani 1 1 d . . . . .
C16 C -0.1156(3) 0.1259(2) 0.86109(17) 0.0360(7) Uani 1 1 d . . . . .
C17 C -0.0921(3) 0.1773(2) 0.90821(17) 0.0381(7) Uani 1 1 d . . . . .
C18 C -0.1551(3) 0.1434(2) 0.98346(17) 0.0410(8) Uani 1 1 d . . . . .
H18 H -0.142493 0.177338 1.015554 0.049 Uiso 1 1 calc R U . . .
C19 C -0.2399(3) 0.0567(2) 1.01355(18) 0.0407(8) Uani 1 1 d . . . . .
C20 C -0.2586(3) 0.0082(2) 0.96697(18) 0.0435(8) Uani 1 1 d . . . . .
H20 H -0.314073 -0.049537 0.987575 0.052 Uiso 1 1 calc R U . . .
C21 C 0.5308(3) 0.5879(2) 0.66883(18) 0.0398(8) Uani 1 1 d . . . . .
C22 C 0.5084(4) 0.7006(3) 0.7286(2) 0.0657(11) Uani 1 1 d . . . . .
H22A H 0.589096 0.740112 0.694695 0.079 Uiso 1 1 calc R U . . .
H22B H 0.538251 0.658460 0.778261 0.079 Uiso 1 1 calc R U . . .
C23 C 0.3988(5) 0.7624(4) 0.7417(4) 0.119(2) Uani 1 1 d . . . . .
H23A H 0.374751 0.806583 0.691845 0.178 Uiso 1 1 calc R U . . .
H23B H 0.431716 0.798994 0.769866 0.178 Uiso 1 1 calc R U . . .
H23C H 0.317298 0.722443 0.772195 0.178 Uiso 1 1 calc R U . . .
C24 C 0.1706(3) 0.2973(2) 0.61631(16) 0.0309(7) Uani 1 1 d . . . . .
C25 C 0.2584(3) 0.22659(19) 0.61242(16) 0.0323(7) Uani 1 1 d . . . . .
H25 H 0.327814 0.207477 0.645613 0.039 Uiso 1 1 calc R U . . .
C26 C 0.2451(3) 0.1833(2) 0.55982(16) 0.0325(7) Uani 1 1 d . . . . .
C27 C 0.1411(3) 0.2127(2) 0.51296(16) 0.0347(7) Uani 1 1 d . . . . .
H27 H 0.131220 0.183565 0.477162 0.042 Uiso 1 1 calc R U . . .
C28 C 0.0500(3) 0.2835(2) 0.51608(17) 0.0335(7) Uani 1 1 d . . . . .
C29 C 0.0661(3) 0.3246(2) 0.56940(16) 0.0327(7) Uani 1 1 d . . . . .
H29 H 0.005166 0.371849 0.573806 0.039 Uiso 1 1 calc R U . . .
C30 C 0.3548(3) 0.1151(2) 0.54958(17) 0.0349(7) Uani 1 1 d . . . . .
C31 C 0.4871(3) 0.1757(2) 0.50824(19) 0.0439(8) Uani 1 1 d . . . . .
H31A H 0.470079 0.222537 0.457713 0.066 Uiso 1 1 calc R U . . .
H31B H 0.559813 0.134067 0.501034 0.066 Uiso 1 1 calc R U . . .
H31C H 0.516128 0.209398 0.539558 0.066 Uiso 1 1 calc R U . . .
C32 C 0.3108(3) 0.0614(2) 0.5011(2) 0.0469(8) Uani 1 1 d . . . . .
H32A H 0.222351 0.026655 0.525421 0.070 Uiso 1 1 calc R U . . .
H32B H 0.380550 0.015923 0.498063 0.070 Uiso 1 1 calc R U . . .
H32C H 0.301223 0.107291 0.448935 0.070 Uiso 1 1 calc R U . . .
C33 C 0.3833(3) 0.0411(2) 0.62845(18) 0.0440(8) Uani 1 1 d . . . . .
H33A H 0.413456 0.074365 0.659760 0.066 Uiso 1 1 calc R U . . .
H33B H 0.455619 -0.000420 0.620451 0.066 Uiso 1 1 calc R U . . .
H33C H 0.299012 0.002173 0.655324 0.066 Uiso 1 1 calc R U . . .
C34 C -0.0542(3) 0.3224(2) 0.45838(18) 0.0417(8) Uani 1 1 d . . . . .
C35 C -0.0746(4) 0.2596(2) 0.4136(2) 0.0569(10) Uani 1 1 d . . . . .
H35A H -0.149639 0.283400 0.382245 0.085 Uiso 1 1 calc R U . . .
H35B H -0.097752 0.193639 0.449931 0.085 Uiso 1 1 calc R U . . .
H35C H 0.010444 0.261421 0.379718 0.085 Uiso 1 1 calc R U . . .
C36 C -0.1953(3) 0.3327(2) 0.5003(2) 0.0499(9) Uani 1 1 d . . . . .
H36A H -0.186036 0.379733 0.523688 0.075 Uiso 1 1 calc R U . . .
H36B H -0.227622 0.270676 0.540728 0.075 Uiso 1 1 calc R U . . .
H36C H -0.261805 0.354154 0.462958 0.075 Uiso 1 1 calc R U . . .
C37 C 0.0020(3) 0.4219(2) 0.40158(19) 0.0483(9) Uani 1 1 d . . . . .
H37A H 0.003797 0.465065 0.429216 0.072 Uiso 1 1 calc R U . . .
H37B H -0.057377 0.447049 0.360730 0.072 Uiso 1 1 calc R U . . .
H37C H 0.095554 0.417192 0.378482 0.072 Uiso 1 1 calc R U . . .
C38 C -0.1528(3) -0.0109(2) 0.70238(18) 0.0413(8) Uani 1 1 d . . . . .
C39 C -0.0103(3) -0.0412(2) 0.6789(2) 0.0505(9) Uani 1 1 d . . . . .
H39A H 0.052613 0.015411 0.654337 0.076 Uiso 1 1 calc R U . . .
H39B H -0.017811 -0.072225 0.642320 0.076 Uiso 1 1 calc R U . . .
H39C H 0.025425 -0.086154 0.724926 0.076 Uiso 1 1 calc R U . . .
C40 C -0.2052(4) 0.0624(2) 0.6300(2) 0.0549(9) Uani 1 1 d . . . . .
H40A H -0.296335 0.082073 0.644410 0.082 Uiso 1 1 calc R U . . .
H40B H -0.211439 0.033321 0.592039 0.082 Uiso 1 1 calc R U . . .
H40C H -0.141074 0.118529 0.607346 0.082 Uiso 1 1 calc R U . . .
C41 C -0.2515(4) -0.0988(3) 0.7342(2) 0.0612(10) Uani 1 1 d . . . . .
H41A H -0.215748 -0.148702 0.777704 0.092 Uiso 1 1 calc R U . . .
H41B H -0.260315 -0.122857 0.693476 0.092 Uiso 1 1 calc R U . . .
H41C H -0.342012 -0.081333 0.751969 0.092 Uiso 1 1 calc R U . . .
C42 C -0.3068(3) 0.0212(2) 1.09825(19) 0.0475(9) Uani 1 1 d . . . . .
C43 C -0.3849(5) -0.0743(3) 1.1244(2) 0.0791(13) Uani 1 1 d . . . . .
H43A H -0.320625 -0.123550 1.122787 0.119 Uiso 1 1 calc R U . . .
H43B H -0.454162 -0.069743 1.089899 0.119 Uiso 1 1 calc R U . . .
H43C H -0.430594 -0.091482 1.177358 0.119 Uiso 1 1 calc R U . . .
C44 C -0.4080(3) 0.0943(3) 1.1074(2) 0.0607(10) Uani 1 1 d . . . . .
H44A H -0.479851 0.101016 1.074076 0.091 Uiso 1 1 calc R U . . .
H44B H -0.358897 0.156296 1.092672 0.091 Uiso 1 1 calc R U . . .
H44C H -0.450193 0.072606 1.161462 0.091 Uiso 1 1 calc R U . . .
C45 C -0.1944(4) 0.0120(3) 1.1504(2) 0.0720(12) Uani 1 1 d . . . . .
H45A H -0.236414 -0.010968 1.204565 0.108 Uiso 1 1 calc R U . . .
H45B H -0.147599 0.074629 1.136160 0.108 Uiso 1 1 calc R U . . .
H45C H -0.127525 -0.033586 1.143921 0.108 Uiso 1 1 calc R U . . .
C46 C 0.0748(4) 0.3776(3) 0.91526(19) 0.0490(9) Uani 1 1 d . . . . .
C47 C -0.0142(5) 0.3611(4) 1.0418(2) 0.0986(17) Uani 0.720(18) 1 d D U P A 1
H47A H -0.084202 0.410280 1.029633 0.118 Uiso 0.720(18) 1 calc R U P A 1
H47B H 0.072865 0.390371 1.046294 0.118 Uiso 0.720(18) 1 calc R U P A 1
C48 C -0.0651(14) 0.2733(9) 1.1178(4) 0.097(4) Uani 0.720(18) 1 d D U P A 1
H48A H -0.156239 0.250182 1.114206 0.145 Uiso 0.720(18) 1 calc R U P A 1
H48B H -0.070625 0.292654 1.162015 0.145 Uiso 0.720(18) 1 calc R U P A 1
H48C H -0.000173 0.222044 1.124692 0.145 Uiso 0.720(18) 1 calc R U P A 1
C147 C -0.0142(5) 0.3611(4) 1.0418(2) 0.0986(17) Uani 0.280(18) 1 d D U P A 2
H14A H -0.016632 0.431537 1.015862 0.118 Uiso 0.280(18) 1 calc R U P A 2
H14B H 0.065383 0.346928 1.071483 0.118 Uiso 0.280(18) 1 calc R U P A 2
C148 C -0.145(2) 0.3239(17) 1.0977(12) 0.070(6) Uani 0.280(18) 1 d D U P A 2
H14C H -0.221490 0.363490 1.076748 0.105 Uiso 0.280(18) 1 calc R U P A 2
H14D H -0.132835 0.326543 1.147599 0.105 Uiso 0.280(18) 1 calc R U P A 2
H14E H -0.166024 0.257486 1.104765 0.105 Uiso 0.280(18) 1 calc R U P A 2
C49 C 0.6055(4) 0.2846(3) 0.7228(3) 0.0769(14) Uani 1 1 d . . . . .
C50 C 0.6584(6) 0.3236(5) 0.7736(4) 0.182(4) Uani 1 1 d . . . . .
H50A H 0.584081 0.353132 0.795298 0.273 Uiso 1 1 calc R U . . .
H50B H 0.732023 0.372013 0.744334 0.273 Uiso 1 1 calc R U . . .
H50C H 0.695074 0.272139 0.815718 0.273 Uiso 1 1 calc R U . . .
B1 B 0.2630(4) 0.4648(3) 0.7571(2) 0.0382(9) Uani 1 1 d . . . . .

loop_
_atom_site_aniso_label
_atom_site_aniso_U_11
_atom_site_aniso_U_22
_atom_site_aniso_U_33
_atom_site_aniso_U_23
_atom_site_aniso_U_13
_atom_site_aniso_U_12
F1 0.0456(11) 0.0526(11) 0.0542(12) -0.0257(9) -0.0032(9) 0.0003(9)
F2 0.0454(11) 0.0628(12) 0.0436(11) -0.0228(10) -0.0082(9) -0.0049(10)
O1 0.0496(14) 0.0538(14) 0.0620(15) -0.0382(13) -0.0033(12) -0.0075(12)
O2 0.0336(13) 0.122(2) 0.089(2) -0.0741(19) -0.0074(13) -0.0062(15)
O3 0.091(2) 0.0884(19) 0.0385(14) -0.0345(14) 0.0189(13) -0.0405(16)
O4 0.0622(16) 0.0682(17) 0.0470(15) -0.0295(13) 0.0068(12) -0.0160(14)
N1 0.0320(14) 0.0375(14) 0.0319(14) -0.0163(12) -0.0040(11) 0.0015(12)
N2 0.0374(14) 0.0453(15) 0.0282(13) -0.0177(12) -0.0001(11) -0.0057(12)
N3 0.056(2) 0.094(3) 0.069(2) -0.023(2) -0.0168(18) -0.010(2)
C1 0.0272(16) 0.0376(16) 0.0313(16) -0.0131(14) -0.0007(13) -0.0026(13)
C2 0.0288(16) 0.0344(16) 0.0297(16) -0.0145(14) -0.0028(13) 0.0064(13)
C3 0.0289(16) 0.0348(16) 0.0282(15) -0.0137(13) -0.0023(12) 0.0020(13)
C4 0.0281(16) 0.0356(16) 0.0342(16) -0.0178(14) -0.0072(13) 0.0036(13)
C5 0.0201(14) 0.0349(16) 0.0360(17) -0.0147(14) -0.0035(12) 0.0014(13)
C6 0.0338(17) 0.0374(17) 0.0301(16) -0.0146(14) -0.0045(13) 0.0037(14)
C7 0.0260(16) 0.0384(17) 0.0307(16) -0.0109(14) 0.0014(13) -0.0038(13)
C8 0.0334(17) 0.0450(18) 0.0325(17) -0.0168(15) 0.0004(14) -0.0021(15)
C9 0.0345(17) 0.0480(19) 0.0308(17) -0.0167(15) -0.0024(14) -0.0023(15)
C10 0.0262(15) 0.0365(16) 0.0320(16) -0.0150(14) -0.0046(13) 0.0012(13)
C11 0.0281(16) 0.0424(18) 0.0332(17) -0.0136(15) -0.0042(13) -0.0016(14)
C12 0.0279(16) 0.0461(18) 0.0341(17) -0.0170(15) -0.0013(13) 0.0012(14)
C13 0.0268(16) 0.0405(17) 0.0443(19) -0.0202(15) -0.0012(14) -0.0029(14)
C14 0.0323(18) 0.0449(18) 0.047(2) -0.0163(16) 0.0005(15) -0.0043(15)
C15 0.0299(17) 0.0473(19) 0.0411(19) -0.0175(16) 0.0008(14) -0.0042(15)
C16 0.0281(16) 0.0415(17) 0.0367(17) -0.0148(15) 0.0020(14) -0.0056(14)
C17 0.0338(17) 0.0439(18) 0.0332(17) -0.0119(15) -0.0015(14) 0.0000(15)
C18 0.0316(17) 0.0515(19) 0.0363(18) -0.0149(16) 0.0021(14) -0.0011(15)
C19 0.0310(17) 0.0498(19) 0.0380(18) -0.0151(16) 0.0015(14) 0.0004(15)
C20 0.0333(17) 0.0493(19) 0.0425(19) -0.0139(16) 0.0026(15) -0.0059(15)
C21 0.0362(19) 0.0492(19) 0.0412(19) -0.0259(16) -0.0032(15) -0.0046(16)
C22 0.068(3) 0.079(3) 0.066(3) -0.048(2) 0.004(2) -0.023(2)
C23 0.103(4) 0.124(4) 0.186(6) -0.126(5) -0.005(4) 0.006(4)
C24 0.0326(16) 0.0325(15) 0.0294(16) -0.0149(13) -0.0005(13) -0.0027(13)
C25 0.0286(16) 0.0342(16) 0.0309(16) -0.0085(13) -0.0054(13) -0.0020(13)
C26 0.0277(16) 0.0351(16) 0.0337(16) -0.0124(14) -0.0030(13) -0.0010(13)
C27 0.0362(17) 0.0362(16) 0.0345(17) -0.0167(14) -0.0047(14) 0.0019(14)
C28 0.0316(16) 0.0349(16) 0.0351(17) -0.0136(14) -0.0073(13) -0.0023(13)
C29 0.0297(16) 0.0354(16) 0.0348(16) -0.0150(14) -0.0055(13) 0.0005(13)
C30 0.0300(16) 0.0370(16) 0.0406(17) -0.0172(14) -0.0070(14) 0.0042(14)
C31 0.0354(18) 0.0463(19) 0.050(2) -0.0193(17) -0.0026(15) 0.0030(16)
C32 0.0413(19) 0.054(2) 0.059(2) -0.0352(18) -0.0092(17) 0.0073(17)
C33 0.0380(18) 0.0472(19) 0.050(2) -0.0208(16) -0.0086(15) 0.0089(16)
C34 0.0437(19) 0.0435(18) 0.0432(19) -0.0194(16) -0.0165(16) 0.0048(15)
C35 0.069(2) 0.056(2) 0.063(2) -0.0334(19) -0.038(2) 0.0146(19)
C36 0.0332(18) 0.057(2) 0.058(2) -0.0186(18) -0.0122(16) 0.0027(16)
C37 0.046(2) 0.053(2) 0.047(2) -0.0181(17) -0.0151(16) 0.0062(17)
C38 0.0364(18) 0.0474(19) 0.0447(19) -0.0234(16) -0.0033(15) -0.0078(15)
C39 0.047(2) 0.053(2) 0.057(2) -0.0290(18) 0.0002(17) -0.0025(17)
C40 0.054(2) 0.061(2) 0.057(2) -0.0274(19) -0.0181(18) -0.0034(18)
C41 0.059(2) 0.069(2) 0.061(2) -0.035(2) 0.004(2) -0.025(2)
C42 0.0409(19) 0.058(2) 0.0366(19) -0.0128(17) 0.0052(15) -0.0052(17)
C43 0.098(3) 0.074(3) 0.047(2) -0.013(2) 0.029(2) -0.031(2)
C44 0.042(2) 0.085(3) 0.054(2) -0.029(2) 0.0047(17) 0.003(2)
C45 0.063(2) 0.103(3) 0.035(2) -0.009(2) -0.0065(19) 0.011(2)
C46 0.047(2) 0.066(2) 0.0375(19) -0.0263(19) 0.0040(16) -0.0152(19)
C47 0.119(4) 0.141(4) 0.047(2) -0.061(3) 0.036(2) -0.069(3)
C48 0.107(8) 0.132(8) 0.056(4) -0.050(5) 0.020(4) -0.046(6)
C147 0.119(4) 0.141(4) 0.047(2) -0.061(3) 0.036(2) -0.069(3)
C148 0.079(12) 0.074(12) 0.062(10) -0.039(9) 0.025(9) -0.010(9)
C49 0.057(3) 0.074(3) 0.101(4) -0.028(3) -0.034(3) 0.011(2)
C50 0.177(6) 0.206(7) 0.297(9) -0.199(7) -0.188(7) 0.136(6)
B1 0.038(2) 0.045(2) 0.037(2) -0.0213(18) -0.0050(17) 0.0066(18)

loop_
_atom_type_symbol
_atom_type_description
_atom_type_scat_dispersion_real
_atom_type_scat_dispersion_imag
_atom_type_scat_source
C C 0.0181 0.0091
;
International Tables for Crystallography
(Vol. C, Tables 4.2.6.8 and 6.1.1.4)
;
H H 0.0000 0.0000
;
International Tables for Crystallography
(Vol. C, Table 6.1.1.4)
;
B B 0.0090 0.0039
;
International Tables for Crystallography
(Vol. C, Tables 4.2.6.8 and 6.1.1.4)
;
F F 0.0727 0.0534
;
International Tables for Crystallography
(Vol. C, Tables 4.2.6.8 and 6.1.1.4)
;
O O 0.0492 0.0322
;
International Tables for Crystallography
(Vol. C, Tables 4.2.6.8 and 6.1.1.4)
;
N N 0.0311 0.0180
;
International Tables for Crystallography
(Vol. C, Tables 4.2.6.8 and 6.1.1.4)
;

loop_
_geom_angle_atom_site_label_1
_geom_angle_atom_site_label_2
_geom_angle_atom_site_label_3
_geom_angle
_geom_angle_site_symmetry_1
C21 O1 C22 117.2(3) .
C46 O3 C147 114.7(3) .
C46 O3 C47 114.7(3) .
C1 N1 C4 109.7(2) .
C1 N1 B1 127.2(3) .
C4 N1 B1 123.2(2) .
C9 N2 C6 108.0(2) .
C9 N2 B1 128.3(3) .
C6 N2 B1 123.7(2) .
N1 C1 C2 110.5(3) .
N1 C1 C21 123.8(3) .
C2 C1 C21 125.7(3) .
C10 C2 C3 123.8(2) 2_666
C10 C2 C1 130.1(3) 2_666
C3 C2 C1 106.0(2) .
C10 C3 C2 119.6(3) .
C10 C3 C4 134.0(3) .
C2 C3 C4 106.4(2) .
C5 C4 N1 120.9(3) .
C5 C4 C3 131.5(3) .
N1 C4 C3 107.3(2) .
C4 C5 C6 122.1(3) .
C4 C5 C24 116.8(3) .
C6 C5 C24 121.0(3) .
N2 C6 C7 108.8(3) .
N2 C6 C5 121.0(3) .
C7 C6 C5 130.1(3) .
C6 C7 C8 106.4(3) .
C6 C7 C11 145.4(3) .
C8 C7 C11 108.1(3) .
C9 C8 C7 106.8(3) .
C9 C8 C17 144.6(3) .
C7 C8 C17 108.5(3) .
N2 C9 C8 109.9(3) .
N2 C9 C46 122.4(3) .
C8 C9 C46 127.6(3) .
C2 C10 C3 116.6(3) 2_666
C2 C10 H10 121.7 2_666
C3 C10 H10 121.7 .
C12 C11 C16 118.2(3) .
C12 C11 C7 136.7(3) .
C16 C11 C7 105.1(3) .
C11 C12 C13 120.1(3) .
C11 C12 H12 119.9 .
C13 C12 H12 119.9 .
C14 C13 C12 119.7(3) .
C14 C13 C38 121.8(3) .
C12 C13 C38 118.5(3) .
C13 C14 C15 121.6(3) .
C13 C14 H14 119.2 .
C15 C14 H14 119.2 .
C16 C15 C14 116.4(3) .
C16 C15 C20 117.1(3) .
C14 C15 C20 126.5(3) .
C15 C16 C11 124.0(3) .
C15 C16 C17 122.8(3) .
C11 C16 C17 113.1(3) .
C18 C17 C16 118.5(3) .
C18 C17 C8 136.3(3) .
C16 C17 C8 105.1(3) .
C17 C18 C19 120.1(3) .
C17 C18 H18 119.9 .
C19 C18 H18 119.9 .
C20 C19 C18 119.8(3) .
C20 C19 C42 122.1(3) .
C18 C19 C42 118.1(3) .
C19 C20 C15 121.6(3) .
C19 C20 H20 119.2 .
C15 C20 H20 119.2 .
O2 C21 O1 125.5(3) .
O2 C21 C1 122.4(3) .
O1 C21 C1 112.0(3) .
O1 C22 C23 106.2(3) .
O1 C22 H22A 110.5 .
C23 C22 H22A 110.5 .
O1 C22 H22B 110.5 .
C23 C22 H22B 110.5 .
H22A C22 H22B 108.7 .
C22 C23 H23A 109.5 .
C22 C23 H23B 109.5 .
H23A C23 H23B 109.5 .
C22 C23 H23C 109.5 .
H23A C23 H23C 109.5 .
H23B C23 H23C 109.5 .
C25 C24 C29 120.6(3) .
C25 C24 C5 118.3(2) .
C29 C24 C5 120.7(2) .
C24 C25 C26 120.3(3) .
C24 C25 H25 119.8 .
C26 C25 H25 119.8 .
C27 C26 C25 117.9(3) .
C27 C26 C30 122.8(3) .
C25 C26 C30 118.9(2) .
C26 C27 C28 123.0(3) .
C26 C27 H27 118.5 .
C28 C27 H27 118.5 .
C29 C28 C27 117.3(3) .
C29 C28 C34 120.1(3) .
C27 C28 C34 122.2(3) .
C24 C29 C28 120.7(3) .
C24 C29 H29 119.6 .
C28 C29 H29 119.6 .
C26 C30 C32 111.4(2) .
C26 C30 C31 107.4(2) .
C32 C30 C31 109.4(3) .
C26 C30 C33 111.0(2) .
C32 C30 C33 108.5(2) .
C31 C30 C33 109.0(2) .
C30 C31 H31A 109.5 .
C30 C31 H31B 109.5 .
H31A C31 H31B 109.5 .
C30 C31 H31C 109.5 .
H31A C31 H31C 109.5 .
H31B C31 H31C 109.5 .
C30 C32 H32A 109.5 .
C30 C32 H32B 109.5 .
H32A C32 H32B 109.5 .
C30 C32 H32C 109.5 .
H32A C32 H32C 109.5 .
H32B C32 H32C 109.5 .
C30 C33 H33A 109.5 .
C30 C33 H33B 109.5 .
H33A C33 H33B 109.5 .
C30 C33 H33C 109.5 .
H33A C33 H33C 109.5 .
H33B C33 H33C 109.5 .
C35 C34 C28 112.9(2) .
C35 C34 C37 109.2(3) .
C28 C34 C37 106.8(2) .
C35 C34 C36 108.5(3) .
C28 C34 C36 110.7(3) .
C37 C34 C36 108.7(3) .
C34 C35 H35A 109.5 .
C34 C35 H35B 109.5 .
H35A C35 H35B 109.5 .
C34 C35 H35C 109.5 .
H35A C35 H35C 109.5 .
H35B C35 H35C 109.5 .
C34 C36 H36A 109.5 .
C34 C36 H36B 109.5 .
H36A C36 H36B 109.5 .
C34 C36 H36C 109.5 .
H36A C36 H36C 109.5 .
H36B C36 H36C 109.5 .
C34 C37 H37A 109.5 .
C34 C37 H37B 109.5 .
H37A C37 H37B 109.5 .
C34 C37 H37C 109.5 .
H37A C37 H37C 109.5 .
H37B C37 H37C 109.5 .
C41 C38 C13 113.3(3) .
C41 C38 C39 108.5(3) .
C13 C38 C39 109.2(3) .
C41 C38 C40 108.1(3) .
C13 C38 C40 108.8(3) .
C39 C38 C40 108.9(3) .
C38 C39 H39A 109.5 .
C38 C39 H39B 109.5 .
H39A C39 H39B 109.5 .
C38 C39 H39C 109.5 .
H39A C39 H39C 109.5 .
H39B C39 H39C 109.5 .
C38 C40 H40A 109.5 .
C38 C40 H40B 109.5 .
H40A C40 H40B 109.5 .
C38 C40 H40C 109.5 .
H40A C40 H40C 109.5 .
H40B C40 H40C 109.5 .
C38 C41 H41A 109.5 .
C38 C41 H41B 109.5 .
H41A C41 H41B 109.5 .
C38 C41 H41C 109.5 .
H41A C41 H41C 109.5 .
H41B C41 H41C 109.5 .
C43 C42 C44 108.0(3) .
C43 C42 C45 109.0(3) .
C44 C42 C45 108.8(3) .
C43 C42 C19 112.8(3) .
C44 C42 C19 109.0(3) .
C45 C42 C19 109.1(3) .
C42 C43 H43A 109.5 .
C42 C43 H43B 109.5 .
H43A C43 H43B 109.5 .
C42 C43 H43C 109.5 .
H43A C43 H43C 109.5 .
H43B C43 H43C 109.5 .
C42 C44 H44A 109.5 .
C42 C44 H44B 109.5 .
H44A C44 H44B 109.5 .
C42 C44 H44C 109.5 .
H44A C44 H44C 109.5 .
H44B C44 H44C 109.5 .
C42 C45 H45A 109.5 .
C42 C45 H45B 109.5 .
H45A C45 H45B 109.5 .
C42 C45 H45C 109.5 .
H45A C45 H45C 109.5 .
H45B C45 H45C 109.5 .
O4 C46 O3 123.1(3) .
O4 C46 C9 124.5(3) .
O3 C46 C9 112.3(3) .
O3 C47 C48 103.8(5) .
O3 C47 H47A 111.0 .
C48 C47 H47A 111.0 .
O3 C47 H47B 111.0 .
C48 C47 H47B 111.0 .
H47A C47 H47B 109.0 .
C47 C48 H48A 109.5 .
C47 C48 H48B 109.5 .
H48A C48 H48B 109.5 .
C47 C48 H48C 109.5 .
H48A C48 H48C 109.5 .
H48B C48 H48C 109.5 .
O3 C147 C148 113.8(7) .
O3 C147 H14A 108.8 .
C148 C147 H14A 108.8 .
O3 C147 H14B 108.8 .
C148 C147 H14B 108.8 .
H14A C147 H14B 107.7 .
C147 C148 H14C 109.5 .
C147 C148 H14D 109.5 .
H14C C148 H14D 109.5 .
C147 C148 H14E 109.5 .
H14C C148 H14E 109.5 .
H14D C148 H14E 109.5 .
N3 C49 C50 179.4(5) .
C49 C50 H50A 109.5 .
C49 C50 H50B 109.5 .
H50A C50 H50B 109.5 .
C49 C50 H50C 109.5 .
H50A C50 H50C 109.5 .
H50B C50 H50C 109.5 .
F2 B1 F1 112.2(3) .
F2 B1 N2 113.0(3) .
F1 B1 N2 110.0(3) .
F2 B1 N1 106.2(3) .
F1 B1 N1 107.1(3) .
N2 B1 N1 108.0(2) .

loop_
_geom_bond_atom_site_label_1
_geom_bond_atom_site_label_2
_geom_bond_distance
_geom_bond_site_symmetry_2
F1 B1 1.385(4) .
F2 B1 1.383(4) .
O1 C21 1.312(3) .
O1 C22 1.466(4) .
O2 C21 1.187(3) .
O3 C46 1.331(4) .
O3 C147 1.467(4) .
O3 C47 1.467(4) .
O4 C46 1.218(4) .
N1 C1 1.333(3) .
N1 C4 1.403(3) .
N1 B1 1.591(4) .
N2 C9 1.372(3) .
N2 C6 1.403(3) .
N2 B1 1.547(4) .
N3 C49 1.086(5) .
C1 C2 1.436(4) .
C1 C21 1.484(4) .
C2 C10 1.394(4) 2_666
C2 C3 1.429(4) .
C3 C10 1.395(4) .
C3 C4 1.454(4) .
C4 C5 1.371(4) .
C5 C6 1.415(4) .
C5 C24 1.485(4) .
C6 C7 1.410(4) .
C7 C8 1.442(4) .
C7 C11 1.477(4) .
C8 C9 1.400(4) .
C8 C17 1.465(4) .
C9 C46 1.464(4) .
C10 H10 0.9500 .
C11 C12 1.375(4) .
C11 C16 1.413(4) .
C12 C13 1.429(4) .
C12 H12 0.9500 .
C13 C14 1.384(4) .
C13 C38 1.529(4) .
C14 C15 1.419(4) .
C14 H14 0.9500 .
C15 C16 1.383(4) .
C15 C20 1.429(4) .
C16 C17 1.424(4) .
C17 C18 1.376(4) .
C18 C19 1.435(4) .
C18 H18 0.9500 .
C19 C20 1.370(4) .
C19 C42 1.538(4) .
C20 H20 0.9500 .
C22 C23 1.480(5) .
C22 H22A 0.9900 .
C22 H22B 0.9900 .
C23 H23A 0.9800 .
C23 H23B 0.9800 .
C23 H23C 0.9800 .
C24 C25 1.388(4) .
C24 C29 1.392(4) .
C25 C26 1.400(4) .
C25 H25 0.9500 .
C26 C27 1.390(4) .
C26 C30 1.532(4) .
C27 C28 1.406(4) .
C27 H27 0.9500 .
C28 C29 1.393(4) .
C28 C34 1.533(4) .
C29 H29 0.9500 .
C30 C32 1.532(4) .
C30 C31 1.533(4) .
C30 C33 1.540(4) .
C31 H31A 0.9800 .
C31 H31B 0.9800 .
C31 H31C 0.9800 .
C32 H32A 0.9800 .
C32 H32B 0.9800 .
C32 H32C 0.9800 .
C33 H33A 0.9800 .
C33 H33B 0.9800 .
C33 H33C 0.9800 .
C34 C35 1.520(4) .
C34 C37 1.533(4) .
C34 C36 1.544(4) .
C35 H35A 0.9800 .
C35 H35B 0.9800 .
C35 H35C 0.9800 .
C36 H36A 0.9800 .
C36 H36B 0.9800 .
C36 H36C 0.9800 .
C37 H37A 0.9800 .
C37 H37B 0.9800 .
C37 H37C 0.9800 .
C38 C41 1.525(4) .
C38 C39 1.534(4) .
C38 C40 1.539(4) .
C39 H39A 0.9800 .
C39 H39B 0.9800 .
C39 H39C 0.9800 .
C40 H40A 0.9800 .
C40 H40B 0.9800 .
C40 H40C 0.9800 .
C41 H41A 0.9800 .
C41 H41B 0.9800 .
C41 H41C 0.9800 .
C42 C43 1.513(4) .
C42 C44 1.527(4) .
C42 C45 1.536(5) .
C43 H43A 0.9800 .
C43 H43B 0.9800 .
C43 H43C 0.9800 .
C44 H44A 0.9800 .
C44 H44B 0.9800 .
C44 H44C 0.9800 .
C45 H45A 0.9800 .
C45 H45B 0.9800 .
C45 H45C 0.9800 .
C47 C48 1.564(8) .
C47 H47A 0.9900 .
C47 H47B 0.9900 .
C48 H48A 0.9800 .
C48 H48B 0.9800 .
C48 H48C 0.9800 .
C147 C148 1.517(13) .
C147 H14A 0.9900 .
C147 H14B 0.9900 .
C148 H14C 0.9800 .
C148 H14D 0.9800 .
C148 H14E 0.9800 .
C49 C50 1.448(6) .
C50 H50A 0.9800 .
C50 H50B 0.9800 .
C50 H50C 0.9800 .

loop_
_geom_torsion_atom_site_label_1
_geom_torsion_atom_site_label_2
_geom_torsion_atom_site_label_3
_geom_torsion_atom_site_label_4
_geom_torsion
_geom_torsion_site_symmetry_1
_geom_torsion_site_symmetry_4
C4 N1 C1 C2 1.9(3) . .
B1 N1 C1 C2 -177.0(2) . .
C4 N1 C1 C21 -176.7(3) . .
B1 N1 C1 C21 4.4(4) . .
N1 C1 C2 C10 177.6(3) . 2_666
C21 C1 C2 C10 -3.8(5) . 2_666
N1 C1 C2 C3 0.4(3) . .
C21 C1 C2 C3 179.0(3) . .
C10 C2 C3 C10 -0.5(4) 2_666 .
C1 C2 C3 C10 176.9(2) . .
C10 C2 C3 C4 -179.9(2) 2_666 .
C1 C2 C3 C4 -2.5(3) . .
C1 N1 C4 C5 171.2(2) . .
B1 N1 C4 C5 -9.8(4) . .
C1 N1 C4 C3 -3.5(3) . .
B1 N1 C4 C3 175.5(2) . .
C10 C3 C4 C5 10.5(5) . .
C2 C3 C4 C5 -170.3(3) . .
C10 C3 C4 N1 -175.6(3) . .
C2 C3 C4 N1 3.6(3) . .
N1 C4 C5 C6 1.5(4) . .
C3 C4 C5 C6 174.7(3) . .
N1 C4 C5 C24 -176.5(2) . .
C3 C4 C5 C24 -3.3(4) . .
C9 N2 C6 C7 -0.5(3) . .
B1 N2 C6 C7 178.2(2) . .
C9 N2 C6 C5 -177.7(2) . .
B1 N2 C6 C5 0.9(4) . .
C4 C5 C6 N2 3.1(4) . .
C24 C5 C6 N2 -179.0(2) . .
C4 C5 C6 C7 -173.5(3) . .
C24 C5 C6 C7 4.3(4) . .
N2 C6 C7 C8 -0.7(3) . .
C5 C6 C7 C8 176.3(3) . .
N2 C6 C7 C11 -176.7(4) . .
C5 C6 C7 C11 0.2(6) . .
C6 C7 C8 C9 1.6(3) . .
C11 C7 C8 C9 179.2(2) . .
C6 C7 C8 C17 -177.4(2) . .
C11 C7 C8 C17 0.2(3) . .
C6 N2 C9 C8 1.5(3) . .
B1 N2 C9 C8 -177.0(3) . .
C6 N2 C9 C46 -175.0(3) . .
B1 N2 C9 C46 6.5(5) . .
C7 C8 C9 N2 -1.9(3) . .
C17 C8 C9 N2 176.4(4) . .
C7 C8 C9 C46 174.3(3) . .
C17 C8 C9 C46 -7.3(6) . .
C2 C3 C10 C2 0.5(4) . 2_666
C4 C3 C10 C2 179.7(3) . 2_666
C6 C7 C11 C12 -2.6(6) . .
C8 C7 C11 C12 -178.6(3) . .
C6 C7 C11 C16 175.6(4) . .
C8 C7 C11 C16 -0.4(3) . .
C16 C11 C12 C13 -0.9(4) . .
C7 C11 C12 C13 177.2(3) . .
C11 C12 C13 C14 -0.6(4) . .
C11 C12 C13 C38 179.9(3) . .
C12 C13 C14 C15 1.5(4) . .
C38 C13 C14 C15 -179.1(3) . .
C13 C14 C15 C16 -0.8(4) . .
C13 C14 C15 C20 -178.9(3) . .
C14 C15 C16 C11 -0.7(4) . .
C20 C15 C16 C11 177.5(3) . .
C14 C15 C16 C17 -178.0(3) . .
C20 C15 C16 C17 0.2(4) . .
C12 C11 C16 C15 1.6(4) . .
C7 C11 C16 C15 -177.0(3) . .
C12 C11 C16 C17 179.1(3) . .
C7 C11 C16 C17 0.5(3) . .
C15 C16 C17 C18 -1.3(4) . .
C11 C16 C17 C18 -178.9(3) . .
C15 C16 C17 C8 177.2(3) . .
C11 C16 C17 C8 -0.4(3) . .
C9 C8 C17 C18 -0.2(7) . .
C7 C8 C17 C18 178.2(3) . .
C9 C8 C17 C16 -178.3(4) . .
C7 C8 C17 C16 0.1(3) . .
C16 C17 C18 C19 1.4(4) . .
C8 C17 C18 C19 -176.5(3) . .
C17 C18 C19 C20 -0.4(4) . .
C17 C18 C19 C42 179.4(3) . .
C18 C19 C20 C15 -0.7(5) . .
C42 C19 C20 C15 179.5(3) . .
C16 C15 C20 C19 0.8(4) . .
C14 C15 C20 C19 178.8(3) . .
C22 O1 C21 O2 -8.9(5) . .
C22 O1 C21 C1 175.4(3) . .
N1 C1 C21 O2 131.5(3) . .
C2 C1 C21 O2 -46.9(5) . .
N1 C1 C21 O1 -52.6(4) . .
C2 C1 C21 O1 129.0(3) . .
C21 O1 C22 C23 175.1(3) . .
C4 C5 C24 C25 78.7(3) . .
C6 C5 C24 C25 -99.3(3) . .
C4 C5 C24 C29 -94.1(3) . .
C6 C5 C24 C29 87.9(3) . .
C29 C24 C25 C26 1.5(4) . .
C5 C24 C25 C26 -171.3(3) . .
C24 C25 C26 C27 -0.7(4) . .
C24 C25 C26 C30 172.1(2) . .
C25 C26 C27 C28 0.1(4) . .
C30 C26 C27 C28 -172.4(3) . .
C26 C27 C28 C29 -0.4(4) . .
C26 C27 C28 C34 173.5(3) . .
C25 C24 C29 C28 -1.8(4) . .
C5 C24 C29 C28 170.8(3) . .
C27 C28 C29 C24 1.2(4) . .
C34 C28 C29 C24 -172.8(3) . .
C27 C26 C30 C32 -17.6(4) . .
C25 C26 C30 C32 170.0(3) . .
C27 C26 C30 C31 102.3(3) . .
C25 C26 C30 C31 -70.2(3) . .
C27 C26 C30 C33 -138.6(3) . .
C25 C26 C30 C33 48.9(3) . .
C29 C28 C34 C35 -170.8(3) . .
C27 C28 C34 C35 15.4(4) . .
C29 C28 C34 C37 69.2(3) . .
C27 C28 C34 C37 -104.6(3) . .
C29 C28 C34 C36 -49.0(4) . .
C27 C28 C34 C36 137.3(3) . .
C14 C13 C38 C41 3.9(4) . .
C12 C13 C38 C41 -176.6(3) . .
C14 C13 C38 C39 -117.0(3) . .
C12 C13 C38 C39 62.4(3) . .
C14 C13 C38 C40 124.3(3) . .
C12 C13 C38 C40 -56.3(3) . .
C20 C19 C42 C43 3.9(4) . .
C18 C19 C42 C43 -175.9(3) . .
C20 C19 C42 C44 -116.1(3) . .
C18 C19 C42 C44 64.2(4) . .
C20 C19 C42 C45 125.2(3) . .
C18 C19 C42 C45 -54.5(4) . .
C147 O3 C46 O4 4.4(5) . .
C47 O3 C46 O4 4.4(5) . .
C147 O3 C46 C9 -173.8(3) . .
C47 O3 C46 C9 -173.8(3) . .
N2 C9 C46 O4 9.8(5) . .
C8 C9 C46 O4 -166.0(3) . .
N2 C9 C46 O3 -171.9(3) . .
C8 C9 C46 O3 12.3(5) . .
C46 O3 C47 C48 -168.0(7) . .
C46 O3 C147 C148 149.4(13) . .
C9 N2 B1 F2 53.6(4) . .
C6 N2 B1 F2 -124.7(3) . .
C9 N2 B1 F1 -72.6(4) . .
C6 N2 B1 F1 109.0(3) . .
C9 N2 B1 N1 170.7(3) . .
C6 N2 B1 N1 -7.6(4) . .
C1 N1 B1 F2 -47.7(4) . .
C4 N1 B1 F2 133.5(3) . .
C1 N1 B1 F1 72.4(4) . .
C4 N1 B1 F1 -106.4(3) . .
C1 N1 B1 N2 -169.2(2) . .
C4 N1 B1 N2 12.1(3) . .
